data_4331194
loop_
_publ_author_name
'D\'esir\'ee C. Sauer'
'Hubert Wadepohl'
'Lutz H. Gade'

_publ_section_title
;
 Cobalt Alkyl Complexes of a New Family of Chiral
 1,3-Bis(2-pyridylimino)isoindolates and Their Application in Asymmetric
 Hydrosilylation
;
_journal_name_full 'Inorganic Chemistry'
_journal_page_first 12948
_journal_page_last 12958
_journal_paper_doi 10.1021/ic3020749
_journal_volume 51
_journal_year 2012
_chemical_absolute_configuration syn
_chemical_formula_sum 'C40 H53 N5 O2'
_chemical_formula_weight 635.87
_space_group_IT_number 1
_symmetry_cell_setting triclinic
_symmetry_Int_Tables_number 1
_symmetry_space_group_name_Hall 'P 1'
_symmetry_space_group_name_H-M 'P 1'
_atom_sites_solution_hydrogens geom
_atom_sites_solution_primary dual
_atom_sites_solution_secondary difmap
_audit_block_code ga_ds36
_audit_creation_method SHELXL-97
_cell_angle_alpha 95.869(9)
_cell_angle_beta 99.529(8)
_cell_angle_gamma 107.303(13)
_cell_formula_units_Z 2
_cell_length_a 8.265(4)
_cell_length_b 12.523(7)
_cell_length_c 18.640(9)
_cell_measurement_reflns_used 8159
_cell_measurement_temperature 100(2)
_cell_measurement_theta_max 31.42
_cell_measurement_theta_min 2.20
_cell_volume 1792.9(16)
_computing_cell_refinement
;
SAINT (Bruker AXS, 1997-2008). Includes estimated systematic errors
 of the unit cell constants from Monte Carlo simulations.
;
_computing_data_collection 'SMART-5.631 (Bruker AXS, 2003)'
_computing_data_reduction 'SAINT (Bruker AXS, 1997-2008); SADABS (Bruker AXS, 2008)'
_computing_publication_material 'SHELXL-97 (Sheldrick, 1997)'
_computing_structure_refinement 'SHELXL-97 (Sheldrick, 1997)'
_computing_structure_solution 'SUPERFLIP (Palatinus, 2007-2009)'
_diffrn_ambient_environment 'perfluoro polyether oil'
_diffrn_ambient_temperature 100(2)
_diffrn_detector 'CCD plate'
_diffrn_detector_area_resol_mean 8.19
_diffrn_detector_type CCD-PXL-KAF2
_diffrn_measured_fraction_theta_full 0.980
_diffrn_measured_fraction_theta_max 0.924
_diffrn_measurement_device 'three-circle diffractometer'
_diffrn_measurement_device_type 'Bruker AXS Smart 1000'
_diffrn_measurement_method '\f- and \w-scans'
_diffrn_measurement_specimen_support 'polyimid foil'
_diffrn_radiation_monochromator graphite
_diffrn_radiation_probe x-ray
_diffrn_radiation_type MoK\a
_diffrn_radiation_wavelength 0.71073
_diffrn_reflns_av_R_equivalents 0.0409
_diffrn_reflns_av_sigmaI/netI 0.0418
_diffrn_reflns_limit_h_max 12
_diffrn_reflns_limit_h_min -12
_diffrn_reflns_limit_k_max 18
_diffrn_reflns_limit_k_min -18
_diffrn_reflns_limit_l_max 27
_diffrn_reflns_limit_l_min -27
_diffrn_reflns_number 45236
_diffrn_reflns_theta_full 26.37
_diffrn_reflns_theta_max 32.27
_diffrn_reflns_theta_min 2.20
_diffrn_source 'fine-focus sealed tube'
_exptl_absorpt_coefficient_mu 0.073
_exptl_absorpt_correction_T_max 0.8623
_exptl_absorpt_correction_T_min 0.7953
_exptl_absorpt_correction_type multi-scan
_exptl_absorpt_process_details
;
multi-scan from symmetry-related measurements (Blessing 1995)
SADABS (Sheldrick & Bruker AXS, 2004-2008)
;
_exptl_crystal_colour yellow
_exptl_crystal_density_diffrn 1.178
_exptl_crystal_description block
_exptl_crystal_F_000 688
_exptl_crystal_size_max 0.25
_exptl_crystal_size_mid 0.20
_exptl_crystal_size_min 0.14
_refine_diff_density_max 0.479
_refine_diff_density_min -0.261
_refine_diff_density_rms 0.054
_refine_ls_abs_structure_details 'Flack H D (1983), Acta Cryst. A39, 876-881'
_refine_ls_extinction_method none
_refine_ls_goodness_of_fit_ref 1.027
_refine_ls_hydrogen_treatment mixed
_refine_ls_matrix_type full
_refine_ls_number_parameters 865
_refine_ls_number_reflns 11787
_refine_ls_number_restraints 3
_refine_ls_restrained_S_all 1.027
_refine_ls_R_factor_all 0.0569
_refine_ls_R_factor_gt 0.0462
_refine_ls_shift/su_max 0.001
_refine_ls_shift/su_mean 0.000
_refine_ls_structure_factor_coef Fsqd
_refine_ls_weighting_details 'calc w=1/[\s^2^(Fo^2^)+(0.0790P)^2^+0.0154P] where P=(Fo^2^+2Fc^2^)/3'
_refine_ls_weighting_scheme calc
_refine_ls_wR_factor_gt 0.1129
_refine_ls_wR_factor_ref 0.1208
_reflns_number_gt 10190
_reflns_number_total 11787
_reflns_threshold_expression >2sigma(I)
_cod_data_source_file ic3020749_si_002_02.cif
_cod_data_source_block RR-7
_cod_original_cell_volume 1792.9(15)
_cod_database_code 4331194
_audit_block_refno 1215

loop_
_symmetry_equiv_pos_as_xyz
'x, y, z'

loop_
_atom_site_label
_atom_site_type_symbol
_atom_site_fract_x
_atom_site_fract_y
_atom_site_fract_z
_atom_site_U_iso_or_equiv
_atom_site_adp_type
_atom_site_occupancy
_atom_site_symmetry_multiplicity
_atom_site_calc_flag
_atom_site_refinement_flags
O1 O -0.03234(18) 1.08458(13) 1.17540(8) 0.0218(3) Uani 1 1 d .
O2 O 0.1548(2) 0.70256(15) 1.16310(9) 0.0320(4) Uani 1 1 d .
O51 O 0.70871(19) 1.16101(14) 1.40700(8) 0.0246(3) Uani 1 1 d .
O52 O 1.3991(2) 1.25945(12) 1.46734(8) 0.0228(3) Uani 1 1 d .
N1 N 0.1672(2) 0.93790(13) 0.96441(8) 0.0154(3) Uani 1 1 d .
H1 H 0.146(3) 0.930(2) 1.0077(14) 0.018 Uiso 1 1 d .
N2 N 0.4125(2) 1.11153(14) 0.99920(8) 0.0157(3) Uani 1 1 d .
N3 N 0.2654(2) 1.08098(14) 1.09968(8) 0.0162(3) Uani 1 1 d .
N4 N -0.0400(2) 0.76735(14) 0.88804(9) 0.0154(3) Uani 1 1 d .
N5 N -0.0305(2) 0.76084(14) 1.01685(9) 0.0174(3) Uani 1 1 d .
N51 N 1.0390(2) 1.13660(14) 1.66202(8) 0.0149(3) Uani 1 1 d .
H51 H 1.050(3) 1.151(2) 1.6239(15) 0.018 Uiso 1 1 d .
N52 N 0.8205(2) 0.95149(14) 1.62751(8) 0.0178(3) Uani 1 1 d .
N53 N 0.8347(2) 1.03028(14) 1.51677(8) 0.0175(3) Uani 1 1 d .
N54 N 1.2371(2) 1.30910(14) 1.74070(8) 0.0159(3) Uani 1 1 d .
N55 N 1.2551(2) 1.31106(14) 1.61378(8) 0.0155(3) Uani 1 1 d .
C1 C 0.0826(2) 0.86225(15) 0.89953(9) 0.0137(3) Uani 1 1 d .
C2 C 0.1665(2) 0.91159(15) 0.84134(9) 0.0132(3) Uani 1 1 d .
C3 C 0.2970(2) 1.01198(15) 0.87328(9) 0.0133(3) Uani 1 1 d .
C4 C 0.2994(2) 1.02898(16) 0.95258(9) 0.0145(3) Uani 1 1 d .
C5 C 0.1377(2) 0.87161(15) 0.76680(9) 0.0136(3) Uani 1 1 d .
H5 H 0.0484 0.8027 0.7453 0.016 Uiso 1 1 calc R
C6 C 0.2409(2) 0.93353(15) 0.72394(9) 0.0139(3) Uani 1 1 d .
C7 C 0.3714(2) 1.03836(15) 0.75579(9) 0.0133(3) Uani 1 1 d .
C8 C 0.3998(2) 1.07676(15) 0.83143(9) 0.0136(3) Uani 1 1 d .
H8 H 0.4878 1.1459 0.8537 0.016 Uiso 1 1 calc R
C9 C 0.4103(2) 1.12791(16) 1.07438(9) 0.0161(3) Uani 1 1 d .
C10 C 0.5650(2) 1.19967(17) 1.12001(10) 0.0182(3) Uani 1 1 d .
H10 H 0.6638 1.2289 1.0995 0.022 Uiso 1 1 calc R
C11 C 0.5749(2) 1.22841(17) 1.19491(10) 0.0189(4) Uani 1 1 d .
C12 C 0.4229(3) 1.18470(17) 1.22057(10) 0.0182(3) Uani 1 1 d .
C13 C 0.2761(2) 1.11272(15) 1.17184(9) 0.0155(3) Uani 1 1 d .
C14 C 0.3894(3) 1.20241(19) 1.29696(10) 0.0224(4) Uani 1 1 d .
H14A H 0.4313 1.2839 1.3182 0.027 Uiso 1 1 calc R
H14B H 0.4466 1.1612 1.3299 0.027 Uiso 1 1 calc R
C15 C 0.1914(3) 1.15376(19) 1.28545(10) 0.0224(4) Uani 1 1 d .
H15A H 0.1585 1.1117 1.3258 0.027 Uiso 1 1 calc R
H15B H 0.1397 1.2156 1.2849 0.027 Uiso 1 1 calc R
C16 C 0.1272(2) 1.07389(17) 1.21114(10) 0.0180(3) Uani 1 1 d .
H16 H 0.1098 0.9939 1.2192 0.022 Uiso 1 1 calc R
C17 C 0.7383(3) 1.3054(2) 1.24535(11) 0.0277(4) Uani 1 1 d .
H17A H 0.7241 1.3790 1.2599 0.041 Uiso 1 1 calc R
H17B H 0.8349 1.3160 1.2197 0.041 Uiso 1 1 calc R
H17C H 0.7626 1.2715 1.2893 0.041 Uiso 1 1 calc R
C18 C -0.1439(3) 0.9855(2) 1.12675(11) 0.0261(4) Uani 1 1 d .
H18A H -0.0803 0.9608 1.0920 0.039 Uiso 1 1 calc R
H18B H -0.2429 1.0025 1.0994 0.039 Uiso 1 1 calc R
H18C H -0.1855 0.9252 1.1553 0.039 Uiso 1 1 calc R
C19 C -0.1018(2) 0.71541(16) 0.94567(10) 0.0159(3) Uani 1 1 d .
C20 C -0.2331(2) 0.60947(17) 0.92447(11) 0.0193(4) Uani 1 1 d .
H20 H -0.2824 0.5822 0.8737 0.023 Uiso 1 1 calc R
C21 C -0.2913(3) 0.54444(17) 0.97676(12) 0.0218(4) Uani 1 1 d .
C22 C -0.2124(3) 0.59028(18) 1.05013(12) 0.0224(4) Uani 1 1 d .
C23 C -0.0860(3) 0.69606(17) 1.06640(11) 0.0202(4) Uani 1 1 d .
C24 C -0.2360(3) 0.54087(19) 1.11979(12) 0.0285(5) Uani 1 1 d .
H24A H -0.1851 0.4789 1.1235 0.034 Uiso 1 1 calc R
H24B H -0.3601 0.5116 1.1219 0.034 Uiso 1 1 calc R
C25 C -0.1380(4) 0.6427(2) 1.18105(13) 0.0340(5) Uani 1 1 d .
H25A H -0.2193 0.6791 1.1979 0.041 Uiso 1 1 calc R
H25B H -0.0789 0.6179 1.2237 0.041 Uiso 1 1 calc R
C26 C -0.0058(3) 0.72547(18) 1.14785(11) 0.0258(4) Uani 1 1 d .
H26 H 0.0085 0.8059 1.1674 0.031 Uiso 1 1 calc R
C27 C -0.4270(3) 0.4296(2) 0.95482(14) 0.0326(5) Uani 1 1 d .
H27A H -0.4796 0.4187 0.9024 0.049 Uiso 1 1 calc R
H27B H -0.5166 0.4244 0.9841 0.049 Uiso 1 1 calc R
H27C H -0.3734 0.3709 0.9638 0.049 Uiso 1 1 calc R
C28 C 0.2951(3) 0.7854(2) 1.14472(13) 0.0355(5) Uani 1 1 d .
H28A H 0.2693 0.7885 1.0919 0.053 Uiso 1 1 calc R
H28B H 0.4010 0.7651 1.1568 0.053 Uiso 1 1 calc R
H28C H 0.3116 0.8597 1.1728 0.053 Uiso 1 1 calc R
C29 C 0.2140(2) 0.88548(16) 0.64366(9) 0.0156(3) Uani 1 1 d .
H29A H 0.2260 0.9478 0.6142 0.019 Uiso 1 1 calc R
H29B H 0.0948 0.8320 0.6270 0.019 Uiso 1 1 calc R
C30 C 0.3435(2) 0.82357(16) 0.62924(10) 0.0172(3) Uani 1 1 d .
H30A H 0.4616 0.8792 0.6405 0.021 Uiso 1 1 calc R
H30B H 0.3412 0.7673 0.6630 0.021 Uiso 1 1 calc R
C31 C 0.3052(3) 0.76310(17) 0.55003(10) 0.0224(4) Uani 1 1 d .
H31A H 0.3899 0.7224 0.5455 0.027 Uiso 1 1 calc R
H31B H 0.1886 0.7057 0.5396 0.027 Uiso 1 1 calc R
C32 C 0.3118(3) 0.84051(18) 0.49197(10) 0.0226(4) Uani 1 1 d .
H32A H 0.4215 0.9046 0.5060 0.027 Uiso 1 1 calc R
H32B H 0.2151 0.8721 0.4907 0.027 Uiso 1 1 calc R
C33 C 0.2997(3) 0.7792(2) 0.41509(12) 0.0310(5) Uani 1 1 d .
H33A H 0.4045 0.7564 0.4147 0.037 Uiso 1 1 calc R
H33B H 0.1981 0.7095 0.4037 0.037 Uiso 1 1 calc R
C34 C 0.2832(4) 0.8521(3) 0.35568(13) 0.0436(7) Uani 1 1 d .
H34A H 0.2802 0.8102 0.3078 0.065 Uiso 1 1 calc R
H34B H 0.3826 0.9218 0.3671 0.065 Uiso 1 1 calc R
H34C H 0.1761 0.8712 0.3538 0.065 Uiso 1 1 calc R
C35 C 0.4724(2) 1.10684(16) 0.70660(9) 0.0153(3) Uani 1 1 d .
H35A H 0.3888 1.1231 0.6682 0.018 Uiso 1 1 calc R
H35B H 0.5283 1.0587 0.6812 0.018 Uiso 1 1 calc R
C36 C 0.6117(2) 1.21889(15) 0.74186(10) 0.0148(3) Uani 1 1 d .
H36A H 0.7008 1.2050 0.7788 0.018 Uiso 1 1 calc R
H36B H 0.5594 1.2693 0.7674 0.018 Uiso 1 1 calc R
C37 C 0.6956(2) 1.27587(15) 0.68246(10) 0.0161(3) Uani 1 1 d .
H37A H 0.7436 1.2234 0.6563 0.019 Uiso 1 1 calc R
H37B H 0.6051 1.2894 0.6461 0.019 Uiso 1 1 calc R
C38 C 0.8391(2) 1.38752(16) 0.71185(11) 0.0186(4) Uani 1 1 d .
H38A H 0.9308 1.3744 0.7479 0.022 Uiso 1 1 calc R
H38B H 0.7919 1.4405 0.7380 0.022 Uiso 1 1 calc R
C39 C 0.9187(3) 1.44168(18) 0.65079(13) 0.0246(4) Uani 1 1 d .
H39A H 0.9662 1.3888 0.6248 0.029 Uiso 1 1 calc R
H39B H 0.8268 1.4544 0.6146 0.029 Uiso 1 1 calc R
C40 C 1.0623(3) 1.5540(2) 0.67990(17) 0.0359(6) Uani 1 1 d .
H40A H 1.1114 1.5842 0.6389 0.054 Uiso 1 1 calc R
H40B H 1.1532 1.5421 0.7161 0.054 Uiso 1 1 calc R
H40C H 1.0147 1.6081 0.7034 0.054 Uiso 1 1 calc R
C51 C 1.1178(2) 1.21175(16) 1.72774(9) 0.0141(3) Uani 1 1 d .
C52 C 1.0338(2) 1.15993(16) 1.78481(10) 0.0142(3) Uani 1 1 d .
C53 C 0.9092(2) 1.05773(16) 1.75208(9) 0.0139(3) Uani 1 1 d .
C54 C 0.9130(2) 1.04064(16) 1.67305(9) 0.0143(3) Uani 1 1 d .
C55 C 1.0589(2) 1.19981(15) 1.85951(10) 0.0152(3) Uani 1 1 d .
H55 H 1.1460 1.2694 1.8816 0.018 Uiso 1 1 calc R
C56 C 0.9541(2) 1.13591(15) 1.90132(9) 0.0139(3) Uani 1 1 d .
C57 C 0.8274(2) 1.02959(15) 1.86764(10) 0.0142(3) Uani 1 1 d .
C58 C 0.8066(2) 0.99076(16) 1.79275(10) 0.0148(3) Uani 1 1 d .
H58 H 0.7237 0.9198 1.7701 0.018 Uiso 1 1 calc R
C59 C 0.8241(2) 0.94057(17) 1.55223(10) 0.0168(3) Uani 1 1 d .
C60 C 0.8084(2) 0.83287(17) 1.51626(10) 0.0188(3) Uani 1 1 d .
H60 H 0.8018 0.7725 1.5438 0.023 Uiso 1 1 calc R
C61 C 0.8025(2) 0.81328(17) 1.44111(10) 0.0201(4) Uani 1 1 d .
C62 C 0.8026(2) 0.90380(18) 1.40373(10) 0.0196(4) Uani 1 1 d .
C63 C 0.8188(2) 1.00835(17) 1.44354(10) 0.0179(3) Uani 1 1 d .
C64 C 0.7847(3) 0.91040(19) 1.32249(10) 0.0252(4) Uani 1 1 d .
H64A H 0.6894 0.8448 1.2927 0.030 Uiso 1 1 calc R
H64B H 0.8936 0.9131 1.3061 0.030 Uiso 1 1 calc R
C65 C 0.7438(3) 1.02190(19) 1.31641(10) 0.0245(4) Uani 1 1 d .
H65A H 0.7997 1.0608 1.2789 0.029 Uiso 1 1 calc R
H65B H 0.6173 1.0067 1.3022 0.029 Uiso 1 1 calc R
C66 C 0.8162(3) 1.09499(18) 1.39295(10) 0.0202(4) Uani 1 1 d .
H66 H 0.9368 1.1456 1.3955 0.024 Uiso 1 1 calc R
C67 C 0.7946(3) 0.69989(19) 1.40232(12) 0.0285(4) Uani 1 1 d .
H67A H 0.8300 0.6556 1.4387 0.043 Uiso 1 1 calc R
H67B H 0.8727 0.7110 1.3675 0.043 Uiso 1 1 calc R
H67C H 0.6758 0.6592 1.3755 0.043 Uiso 1 1 calc R
C68 C 0.7924(3) 1.2582(2) 1.46252(13) 0.0304(5) Uani 1 1 d .
H68A H 0.8866 1.3107 1.4454 0.046 Uiso 1 1 calc R
H68B H 0.8398 1.2347 1.5077 0.046 Uiso 1 1 calc R
H68C H 0.7084 1.2960 1.4725 0.046 Uiso 1 1 calc R
C69 C 1.3088(2) 1.36046(16) 1.68529(10) 0.0152(3) Uani 1 1 d .
C70 C 1.4384(2) 1.46633(16) 1.70847(10) 0.0162(3) Uani 1 1 d .
H70 H 1.4735 1.4966 1.7595 0.019 Uiso 1 1 calc R
C71 C 1.5162(2) 1.52763(16) 1.65818(10) 0.0163(3) Uani 1 1 d .
C72 C 1.4593(2) 1.47643(16) 1.58456(10) 0.0157(3) Uani 1 1 d .
C73 C 1.3322(2) 1.37055(16) 1.56609(10) 0.0154(3) Uani 1 1 d .
C74 C 1.5141(3) 1.51690(17) 1.51626(11) 0.0201(4) Uani 1 1 d .
H74A H 1.6264 1.5070 1.5114 0.024 Uiso 1 1 calc R
H74B H 1.5231 1.5976 1.5165 0.024 Uiso 1 1 calc R
C75 C 1.3653(3) 1.43897(18) 1.45397(11) 0.0221(4) Uani 1 1 d .
H75A H 1.2729 1.4737 1.4424 0.026 Uiso 1 1 calc R
H75B H 1.4087 1.4247 1.4087 0.026 Uiso 1 1 calc R
C76 C 1.2971(3) 1.32892(17) 1.48428(10) 0.0190(3) Uani 1 1 d .
H76 H 1.1710 1.2899 1.4636 0.023 Uiso 1 1 calc R
C77 C 1.6526(3) 1.64225(17) 1.68167(12) 0.0219(4) Uani 1 1 d .
H77A H 1.6042 1.7008 1.6661 0.033 Uiso 1 1 calc R
H77B H 1.7516 1.6440 1.6587 0.033 Uiso 1 1 calc R
H77C H 1.6907 1.6566 1.7354 0.033 Uiso 1 1 calc R
C78 C 1.3454(3) 1.15019(17) 1.48813(11) 0.0248(4) Uani 1 1 d .
H78A H 1.2230 1.1117 1.4656 0.037 Uiso 1 1 calc R
H78B H 1.3610 1.1580 1.5419 0.037 Uiso 1 1 calc R
H78C H 1.4152 1.1056 1.4712 0.037 Uiso 1 1 calc R
C79 C 0.9665(3) 1.17820(17) 1.98138(10) 0.0181(3) Uani 1 1 d .
H79A H 0.9762 1.1170 2.0098 0.022 Uiso 1 1 calc R
H79B H 0.8564 1.1917 1.9862 0.022 Uiso 1 1 calc R
C80 C 1.1151(3) 1.28579(16) 2.01747(10) 0.0177(3) Uani 1 1 d .
H80A H 1.2264 1.2700 2.0212 0.021 Uiso 1 1 calc R
H80B H 1.1172 1.3454 1.9862 0.021 Uiso 1 1 calc R
C81 C 1.0958(3) 1.32843(17) 2.09405(10) 0.0197(4) Uani 1 1 d .
H81A H 0.9967 1.3580 2.0891 0.024 Uiso 1 1 calc R
H81B H 1.0687 1.2638 2.1214 0.024 Uiso 1 1 calc R
C82 C 1.2560(3) 1.42078(17) 2.13871(10) 0.0213(4) Uani 1 1 d .
H82A H 1.2842 1.4851 2.1111 0.026 Uiso 1 1 calc R
H82B H 1.3549 1.3909 2.1444 0.026 Uiso 1 1 calc R
C83 C 1.2342(3) 1.46383(19) 2.21471(11) 0.0259(4) Uani 1 1 d .
H83A H 1.1988 1.3988 2.2412 0.031 Uiso 1 1 calc R
H83B H 1.1403 1.4982 2.2090 0.031 Uiso 1 1 calc R
C84 C 1.3988(3) 1.5511(2) 2.26097(13) 0.0345(5) Uani 1 1 d .
H84A H 1.4354 1.6155 2.2349 0.052 Uiso 1 1 calc R
H84B H 1.4907 1.5164 2.2693 0.052 Uiso 1 1 calc R
H84C H 1.3763 1.5776 2.3085 0.052 Uiso 1 1 calc R
C85 C 0.7204(2) 0.96012(16) 1.91481(10) 0.0150(3) Uani 1 1 d .
H85A H 0.6599 1.0070 1.9383 0.018 Uiso 1 1 calc R
H85B H 0.8002 0.9437 1.9547 0.018 Uiso 1 1 calc R
C86 C 0.5862(2) 0.84849(16) 1.87610(10) 0.0160(3) Uani 1 1 d .
H86A H 0.6443 0.8009 1.8518 0.019 Uiso 1 1 calc R
H86B H 0.5019 0.8636 1.8375 0.019 Uiso 1 1 calc R
C87 C 0.4898(2) 0.78423(16) 1.92960(10) 0.0167(3) Uani 1 1 d .
H87A H 0.5735 0.7662 1.9670 0.020 Uiso 1 1 calc R
H87B H 0.4359 0.8331 1.9555 0.020 Uiso 1 1 calc R
C88 C 0.3504(3) 0.67499(16) 1.89049(11) 0.0191(4) Uani 1 1 d .
H88A H 0.2703 0.6935 1.8518 0.023 Uiso 1 1 calc R
H88B H 0.4059 0.6259 1.8658 0.023 Uiso 1 1 calc R
C89 C 0.2456(3) 0.60885(17) 1.94056(12) 0.0214(4) Uani 1 1 d .
H89A H 0.2009 0.6597 1.9701 0.026 Uiso 1 1 calc R
H89B H 0.3214 0.5802 1.9750 0.026 Uiso 1 1 calc R
C90 C 0.0946(3) 0.50951(18) 1.89584(14) 0.0282(4) Uani 1 1 d .
H90A H 0.0218 0.5376 1.8605 0.042 Uiso 1 1 calc R
H90B H 0.0257 0.4704 1.9291 0.042 Uiso 1 1 calc R
H90C H 0.1392 0.4566 1.8692 0.042 Uiso 1 1 calc R

loop_
_atom_site_aniso_label
_atom_site_aniso_U_11
_atom_site_aniso_U_22
_atom_site_aniso_U_33
_atom_site_aniso_U_23
_atom_site_aniso_U_13
_atom_site_aniso_U_12
O1 0.0195(7) 0.0275(7) 0.0188(6) 0.0040(5) 0.0051(5) 0.0076(6)
O2 0.0401(9) 0.0324(9) 0.0234(7) 0.0105(6) 0.0029(6) 0.0115(7)
O51 0.0216(7) 0.0347(8) 0.0185(6) 0.0031(6) 0.0026(5) 0.0118(6)
O52 0.0314(8) 0.0189(7) 0.0217(7) 0.0042(5) 0.0144(6) 0.0084(6)
N1 0.0171(7) 0.0176(7) 0.0112(6) 0.0034(5) 0.0056(5) 0.0035(6)
N2 0.0178(7) 0.0189(8) 0.0091(6) 0.0014(5) 0.0047(5) 0.0034(6)
N3 0.0181(7) 0.0198(7) 0.0106(6) 0.0031(5) 0.0050(5) 0.0048(6)
N4 0.0154(7) 0.0167(7) 0.0145(7) 0.0048(5) 0.0045(5) 0.0040(6)
N5 0.0209(7) 0.0178(8) 0.0149(7) 0.0047(6) 0.0077(6) 0.0054(6)
N51 0.0158(7) 0.0186(8) 0.0099(6) 0.0030(6) 0.0040(5) 0.0037(6)
N52 0.0182(7) 0.0231(8) 0.0118(6) 0.0036(6) 0.0048(5) 0.0051(6)
N53 0.0169(7) 0.0224(8) 0.0115(6) 0.0022(6) 0.0030(5) 0.0040(6)
N54 0.0172(7) 0.0181(7) 0.0133(7) 0.0028(6) 0.0059(5) 0.0054(6)
N55 0.0151(7) 0.0183(7) 0.0135(7) 0.0023(6) 0.0041(5) 0.0055(6)
C1 0.0156(8) 0.0167(8) 0.0108(7) 0.0040(6) 0.0045(6) 0.0065(6)
C2 0.0138(8) 0.0159(8) 0.0111(7) 0.0042(6) 0.0047(6) 0.0046(6)
C3 0.0151(8) 0.0147(8) 0.0104(7) 0.0017(6) 0.0037(6) 0.0049(6)
C4 0.0170(8) 0.0165(8) 0.0117(7) 0.0034(6) 0.0049(6) 0.0063(7)
C5 0.0137(7) 0.0159(8) 0.0108(7) 0.0024(6) 0.0022(6) 0.0042(6)
C6 0.0161(8) 0.0159(8) 0.0103(7) 0.0014(6) 0.0028(6) 0.0063(7)
C7 0.0152(8) 0.0154(8) 0.0115(7) 0.0038(6) 0.0056(6) 0.0059(7)
C8 0.0147(8) 0.0138(8) 0.0114(7) 0.0014(6) 0.0030(6) 0.0033(6)
C9 0.0195(8) 0.0179(8) 0.0112(7) 0.0026(6) 0.0045(6) 0.0058(7)
C10 0.0179(8) 0.0207(9) 0.0144(7) 0.0022(6) 0.0050(6) 0.0032(7)
C11 0.0186(8) 0.0228(9) 0.0126(7) 0.0013(7) 0.0014(6) 0.0043(7)
C12 0.0209(9) 0.0222(9) 0.0118(7) 0.0022(6) 0.0037(6) 0.0074(7)
C13 0.0193(8) 0.0172(8) 0.0113(7) 0.0025(6) 0.0052(6) 0.0067(7)
C14 0.0227(9) 0.0316(11) 0.0110(7) -0.0002(7) 0.0039(7) 0.0067(8)
C15 0.0247(9) 0.0295(10) 0.0133(8) 0.0000(7) 0.0070(7) 0.0086(8)
C16 0.0192(8) 0.0235(9) 0.0126(7) 0.0031(6) 0.0057(6) 0.0073(7)
C17 0.0229(10) 0.0343(12) 0.0157(8) 0.0002(8) 0.0005(7) -0.0025(9)
C18 0.0241(10) 0.0328(11) 0.0184(9) 0.0030(8) 0.0040(7) 0.0052(9)
C19 0.0157(8) 0.0158(8) 0.0182(8) 0.0055(6) 0.0061(6) 0.0057(7)
C20 0.0160(8) 0.0190(9) 0.0218(9) 0.0040(7) 0.0041(7) 0.0035(7)
C21 0.0202(9) 0.0181(9) 0.0282(10) 0.0071(8) 0.0090(8) 0.0043(7)
C22 0.0276(10) 0.0212(9) 0.0237(9) 0.0103(8) 0.0148(8) 0.0082(8)
C23 0.0271(9) 0.0179(9) 0.0188(8) 0.0056(7) 0.0099(7) 0.0082(7)
C24 0.0387(12) 0.0241(10) 0.0274(10) 0.0128(8) 0.0180(9) 0.0080(9)
C25 0.0531(15) 0.0335(12) 0.0211(10) 0.0110(9) 0.0207(10) 0.0130(11)
C26 0.0402(12) 0.0219(10) 0.0172(8) 0.0059(7) 0.0114(8) 0.0087(9)
C27 0.0287(11) 0.0240(11) 0.0378(12) 0.0095(10) 0.0075(10) -0.0044(9)
C28 0.0357(13) 0.0432(14) 0.0242(10) 0.0091(10) 0.0016(9) 0.0091(11)
C29 0.0169(8) 0.0183(8) 0.0104(7) 0.0005(6) 0.0033(6) 0.0041(7)
C30 0.0210(8) 0.0176(8) 0.0139(7) 0.0012(6) 0.0051(6) 0.0070(7)
C31 0.0310(10) 0.0205(9) 0.0164(8) -0.0003(7) 0.0075(7) 0.0090(8)
C32 0.0263(10) 0.0260(10) 0.0146(8) -0.0001(7) 0.0075(7) 0.0065(8)
C33 0.0309(11) 0.0442(14) 0.0174(9) -0.0022(9) 0.0086(8) 0.0116(10)
C34 0.0459(15) 0.0644(18) 0.0163(9) 0.0048(11) 0.0114(9) 0.0095(14)
C35 0.0177(8) 0.0163(8) 0.0112(7) 0.0032(6) 0.0058(6) 0.0025(7)
C36 0.0158(8) 0.0144(8) 0.0140(7) 0.0028(6) 0.0050(6) 0.0033(6)
C37 0.0159(8) 0.0148(8) 0.0174(8) 0.0036(6) 0.0055(6) 0.0033(7)
C38 0.0165(8) 0.0151(8) 0.0243(9) 0.0040(7) 0.0055(7) 0.0041(7)
C39 0.0212(9) 0.0205(9) 0.0325(11) 0.0089(8) 0.0093(8) 0.0038(8)
C40 0.0235(10) 0.0219(11) 0.0594(17) 0.0119(11) 0.0115(11) -0.0004(9)
C51 0.0141(7) 0.0171(8) 0.0127(7) 0.0024(6) 0.0046(6) 0.0064(6)
C52 0.0152(8) 0.0170(8) 0.0126(7) 0.0039(6) 0.0043(6) 0.0069(7)
C53 0.0162(8) 0.0176(8) 0.0099(7) 0.0024(6) 0.0038(6) 0.0075(7)
C54 0.0145(8) 0.0178(8) 0.0113(7) 0.0031(6) 0.0036(6) 0.0055(7)
C55 0.0163(8) 0.0155(8) 0.0139(7) 0.0032(6) 0.0041(6) 0.0046(7)
C56 0.0154(8) 0.0168(8) 0.0110(7) 0.0018(6) 0.0035(6) 0.0068(7)
C57 0.0149(8) 0.0162(8) 0.0119(7) 0.0034(6) 0.0025(6) 0.0057(7)
C58 0.0147(8) 0.0181(8) 0.0124(7) 0.0028(6) 0.0035(6) 0.0060(7)
C59 0.0130(8) 0.0221(9) 0.0112(7) 0.0005(6) 0.0020(6) 0.0009(7)
C60 0.0180(8) 0.0216(9) 0.0135(7) 0.0015(6) 0.0026(6) 0.0023(7)
C61 0.0149(8) 0.0233(9) 0.0166(8) -0.0025(7) 0.0021(6) 0.0004(7)
C62 0.0170(8) 0.0262(10) 0.0118(7) 0.0003(7) 0.0031(6) 0.0021(7)
C63 0.0136(8) 0.0251(9) 0.0129(7) 0.0019(6) 0.0027(6) 0.0033(7)
C64 0.0264(10) 0.0321(11) 0.0120(8) -0.0004(7) 0.0047(7) 0.0029(8)
C65 0.0239(9) 0.0365(12) 0.0105(7) 0.0043(7) 0.0035(7) 0.0057(8)
C66 0.0186(8) 0.0285(10) 0.0133(8) 0.0053(7) 0.0043(6) 0.0062(7)
C67 0.0324(11) 0.0267(11) 0.0206(9) -0.0035(8) 0.0060(8) 0.0031(9)
C68 0.0317(11) 0.0338(12) 0.0271(10) 0.0031(9) 0.0044(9) 0.0141(10)
C69 0.0169(8) 0.0170(8) 0.0135(7) 0.0029(6) 0.0048(6) 0.0072(7)
C70 0.0173(8) 0.0162(8) 0.0151(8) 0.0025(6) 0.0047(6) 0.0048(7)
C71 0.0170(8) 0.0150(8) 0.0175(8) 0.0039(6) 0.0049(6) 0.0051(7)
C72 0.0159(8) 0.0158(8) 0.0172(8) 0.0046(6) 0.0072(6) 0.0048(7)
C73 0.0162(8) 0.0168(8) 0.0141(7) 0.0030(6) 0.0048(6) 0.0056(7)
C74 0.0248(9) 0.0186(9) 0.0198(8) 0.0067(7) 0.0100(7) 0.0072(7)
C75 0.0298(10) 0.0220(10) 0.0156(8) 0.0069(7) 0.0069(7) 0.0077(8)
C76 0.0208(9) 0.0226(9) 0.0128(7) 0.0030(7) 0.0046(6) 0.0053(7)
C77 0.0218(9) 0.0162(9) 0.0246(9) 0.0022(7) 0.0063(7) 0.0010(7)
C78 0.0359(11) 0.0198(9) 0.0190(9) 0.0040(7) 0.0083(8) 0.0076(8)
C79 0.0213(9) 0.0202(9) 0.0111(7) 0.0006(6) 0.0053(6) 0.0036(7)
C80 0.0222(8) 0.0192(8) 0.0109(7) 0.0010(6) 0.0047(6) 0.0052(7)
C81 0.0218(9) 0.0217(9) 0.0135(7) 0.0006(7) 0.0041(7) 0.0044(7)
C82 0.0250(9) 0.0194(9) 0.0158(8) 0.0006(7) 0.0033(7) 0.0027(8)
C83 0.0331(11) 0.0235(10) 0.0167(8) -0.0020(7) 0.0026(8) 0.0055(9)
C84 0.0400(13) 0.0287(11) 0.0248(10) -0.0036(9) -0.0025(9) 0.0040(10)
C85 0.0142(8) 0.0175(8) 0.0137(7) 0.0035(6) 0.0062(6) 0.0034(6)
C86 0.0165(8) 0.0174(8) 0.0146(7) 0.0034(6) 0.0049(6) 0.0050(7)
C87 0.0180(8) 0.0169(8) 0.0160(8) 0.0038(6) 0.0069(6) 0.0047(7)
C88 0.0187(8) 0.0173(8) 0.0206(8) 0.0039(7) 0.0049(7) 0.0039(7)
C89 0.0192(9) 0.0196(9) 0.0259(9) 0.0075(7) 0.0066(7) 0.0049(7)
C90 0.0217(10) 0.0195(10) 0.0413(12) 0.0068(9) 0.0059(9) 0.0031(8)

loop_
_atom_type_symbol
_atom_type_description
_atom_type_scat_dispersion_real
_atom_type_scat_dispersion_imag
_atom_type_scat_source
C C 0.0033 0.0000 'International Tables Vol C Tables 4.2.6.8 and 6.1.1.4'
H H 0.0000 0.0000 'International Tables Vol C Tables 4.2.6.8 and 6.1.1.4'
N N 0.0061 0.0000 'International Tables Vol C Tables 4.2.6.8 and 6.1.1.4'
O O 0.0106 0.0000 'International Tables Vol C Tables 4.2.6.8 and 6.1.1.4'

loop_
_geom_angle_atom_site_label_1
_geom_angle_atom_site_label_2
_geom_angle_atom_site_label_3
_geom_angle
C18 O1 C16 114.24(16)
C28 O2 C26 113.57(18)
C66 O51 C68 113.80(16)
C78 O52 C76 114.32(16)
C4 N1 C1 111.82(15)
C4 N1 H1 122.0(17)
C1 N1 H1 126.2(18)
C4 N2 C9 122.85(16)
C13 N3 C9 115.18(16)
C1 N4 C19 122.36(16)
C23 N5 C19 115.60(17)
C51 N51 C54 111.49(15)
C51 N51 H51 124(2)
C54 N51 H51 123(2)
C54 N52 C59 122.16(17)
C63 N53 C59 115.44(17)
C51 N54 C69 122.78(16)
C73 N55 C69 115.45(17)
N4 C1 N1 130.71(16)
N4 C1 C2 123.72(16)
N1 C1 C2 105.55(16)
C5 C2 C3 120.80(16)
C5 C2 C1 130.66(17)
C3 C2 C1 108.50(15)
C2 C3 C8 121.28(16)
C2 C3 C4 107.84(15)
C8 C3 C4 130.88(17)
N2 C4 N1 129.99(16)
N2 C4 C3 123.63(17)
N1 C4 C3 106.28(15)
C2 C5 C6 119.11(17)
C2 C5 H5 120.4
C6 C5 H5 120.4
C5 C6 C7 120.45(15)
C5 C6 C29 118.36(16)
C7 C6 C29 121.17(16)
C8 C7 C6 119.54(15)
C8 C7 C35 121.56(16)
C6 C7 C35 118.88(15)
C3 C8 C7 118.77(16)
C3 C8 H8 120.6
C7 C8 H8 120.6
N3 C9 N2 121.39(16)
N3 C9 C10 123.21(17)
N2 C9 C10 115.34(16)
C11 C10 C9 120.60(17)
C11 C10 H10 119.7
C9 C10 H10 119.7
C10 C11 C12 116.32(17)
C10 C11 C17 122.00(17)
C12 C11 C17 121.65(17)
C13 C12 C11 119.32(17)
C13 C12 C14 111.27(17)
C11 C12 C14 129.41(18)
N3 C13 C12 125.26(17)
N3 C13 C16 124.03(16)
C12 C13 C16 110.71(16)
C12 C14 C15 103.52(15)
C12 C14 H14A 111.1
C15 C14 H14A 111.1
C12 C14 H14B 111.1
C15 C14 H14B 111.1
H14A C14 H14B 109.0
C16 C15 C14 107.00(15)
C16 C15 H15A 110.3
C14 C15 H15A 110.3
C16 C15 H15B 110.3
C14 C15 H15B 110.3
H15A C15 H15B 108.6
O1 C16 C13 114.85(15)
O1 C16 C15 108.85(15)
C13 C16 C15 103.14(16)
O1 C16 H16 109.9
C13 C16 H16 109.9
C15 C16 H16 109.9
C11 C17 H17A 109.5
C11 C17 H17B 109.5
H17A C17 H17B 109.5
C11 C17 H17C 109.5
H17A C17 H17C 109.5
H17B C17 H17C 109.5
O1 C18 H18A 109.5
O1 C18 H18B 109.5
H18A C18 H18B 109.5
O1 C18 H18C 109.5
H18A C18 H18C 109.5
H18B C18 H18C 109.5
N5 C19 N4 121.50(17)
N5 C19 C20 122.53(17)
N4 C19 C20 115.80(17)
C21 C20 C19 120.98(18)
C21 C20 H20 119.5
C19 C20 H20 119.5
C20 C21 C22 116.08(19)
C20 C21 C27 121.5(2)
C22 C21 C27 122.34(19)
C23 C22 C21 119.33(18)
C23 C22 C24 110.42(19)
C21 C22 C24 130.2(2)
N5 C23 C22 125.40(19)
N5 C23 C26 123.40(19)
C22 C23 C26 111.00(17)
C22 C24 C25 103.03(18)
C22 C24 H24A 111.2
C25 C24 H24A 111.2
C22 C24 H24B 111.2
C25 C24 H24B 111.2
H24A C24 H24B 109.1
C26 C25 C24 106.62(17)
C26 C25 H25A 110.4
C24 C25 H25A 110.4
C26 C25 H25B 110.4
C24 C25 H25B 110.4
H25A C25 H25B 108.6
O2 C26 C23 111.32(17)
O2 C26 C25 108.65(18)
C23 C26 C25 102.54(19)
O2 C26 H26 111.3
C23 C26 H26 111.3
C25 C26 H26 111.3
C21 C27 H27A 109.5
C21 C27 H27B 109.5
H27A C27 H27B 109.5
C21 C27 H27C 109.5
H27A C27 H27C 109.5
H27B C27 H27C 109.5
O2 C28 H28A 109.5
O2 C28 H28B 109.5
H28A C28 H28B 109.5
O2 C28 H28C 109.5
H28A C28 H28C 109.5
H28B C28 H28C 109.5
C6 C29 C30 112.59(14)
C6 C29 H29A 109.1
C30 C29 H29A 109.1
C6 C29 H29B 109.1
C30 C29 H29B 109.1
H29A C29 H29B 107.8
C31 C30 C29 113.17(15)
C31 C30 H30A 108.9
C29 C30 H30A 108.9
C31 C30 H30B 108.9
C29 C30 H30B 108.9
H30A C30 H30B 107.8
C32 C31 C30 114.67(17)
C32 C31 H31A 108.6
C30 C31 H31A 108.6
C32 C31 H31B 108.6
C30 C31 H31B 108.6
H31A C31 H31B 107.6
C31 C32 C33 112.62(18)
C31 C32 H32A 109.1
C33 C32 H32A 109.1
C31 C32 H32B 109.1
C33 C32 H32B 109.1
H32A C32 H32B 107.8
C34 C33 C32 112.6(2)
C34 C33 H33A 109.1
C32 C33 H33A 109.1
C34 C33 H33B 109.1
C32 C33 H33B 109.1
H33A C33 H33B 107.8
C33 C34 H34A 109.5
C33 C34 H34B 109.5
H34A C34 H34B 109.5
C33 C34 H34C 109.5
H34A C34 H34C 109.5
H34B C34 H34C 109.5
C7 C35 C36 118.03(14)
C7 C35 H35A 107.8
C36 C35 H35A 107.8
C7 C35 H35B 107.8
C36 C35 H35B 107.8
H35A C35 H35B 107.1
C35 C36 C37 109.67(14)
C35 C36 H36A 109.7
C37 C36 H36A 109.7
C35 C36 H36B 109.7
C37 C36 H36B 109.7
H36A C36 H36B 108.2
C38 C37 C36 114.07(16)
C38 C37 H37A 108.7
C36 C37 H37A 108.7
C38 C37 H37B 108.7
C36 C37 H37B 108.7
H37A C37 H37B 107.6
C37 C38 C39 112.35(17)
C37 C38 H38A 109.1
C39 C38 H38A 109.1
C37 C38 H38B 109.1
C39 C38 H38B 109.1
H38A C38 H38B 107.9
C40 C39 C38 112.6(2)
C40 C39 H39A 109.1
C38 C39 H39A 109.1
C40 C39 H39B 109.1
C38 C39 H39B 109.1
H39A C39 H39B 107.8
C39 C40 H40A 109.5
C39 C40 H40B 109.5
H40A C40 H40B 109.5
C39 C40 H40C 109.5
H40A C40 H40C 109.5
H40B C40 H40C 109.5
N54 C51 N51 130.62(17)
N54 C51 C52 123.32(16)
N51 C51 C52 106.04(16)
C53 C52 C55 121.25(17)
C53 C52 C51 108.45(16)
C55 C52 C51 130.26(17)
C58 C53 C52 121.25(16)
C58 C53 C54 130.69(17)
C52 C53 C54 108.06(16)
N52 C54 N51 129.84(17)
N52 C54 C53 124.17(17)
N51 C54 C53 105.94(15)
C52 C55 C56 118.77(17)
C52 C55 H55 120.6
C56 C55 H55 120.6
C55 C56 C57 119.86(16)
C55 C56 C79 121.37(17)
C57 C56 C79 118.74(16)
C58 C57 C56 120.18(16)
C58 C57 C85 121.06(17)
C56 C57 C85 118.74(15)
C53 C58 C57 118.65(17)
C53 C58 H58 120.7
C57 C58 H58 120.7
N53 C59 N52 120.00(17)
N53 C59 C60 122.75(17)
N52 C59 C60 117.19(17)
C61 C60 C59 120.98(18)
C61 C60 H60 119.5
C59 C60 H60 119.5
C60 C61 C62 116.28(18)
C60 C61 C67 121.70(19)
C62 C61 C67 122.02(18)
C61 C62 C63 119.15(17)
C61 C62 C64 130.50(19)
C63 C62 C64 110.35(18)
N53 C63 C62 125.18(18)
N53 C63 C66 123.97(18)
C62 C63 C66 110.85(16)
C62 C64 C65 103.33(17)
C62 C64 H64A 111.1
C65 C64 H64A 111.1
C62 C64 H64B 111.1
C65 C64 H64B 111.1
H64A C64 H64B 109.1
C66 C65 C64 106.09(16)
C66 C65 H65A 110.5
C64 C65 H65A 110.5
C66 C65 H65B 110.5
C64 C65 H65B 110.5
H65A C65 H65B 108.7
O51 C66 C63 114.08(16)
O51 C66 C65 109.69(16)
C63 C66 C65 103.06(17)
O51 C66 H66 109.9
C63 C66 H66 109.9
C65 C66 H66 109.9
C61 C67 H67A 109.5
C61 C67 H67B 109.5
H67A C67 H67B 109.5
C61 C67 H67C 109.5
H67A C67 H67C 109.5
H67B C67 H67C 109.5
O51 C68 H68A 109.5
O51 C68 H68B 109.5
H68A C68 H68B 109.5
O51 C68 H68C 109.5
H68A C68 H68C 109.5
H68B C68 H68C 109.5
N55 C69 N54 121.59(17)
N55 C69 C70 122.54(17)
N54 C69 C70 115.87(16)
C71 C70 C69 121.34(17)
C71 C70 H70 119.3
C69 C70 H70 119.3
C70 C71 C72 115.70(17)
C70 C71 C77 122.19(17)
C72 C71 C77 122.11(17)
C73 C72 C71 119.55(17)
C73 C72 C74 110.16(17)
C71 C72 C74 130.29(18)
N55 C73 C72 125.40(17)
N55 C73 C76 124.06(17)
C72 C73 C76 110.50(16)
C72 C74 C75 102.50(16)
C72 C74 H74A 111.3
C75 C74 H74A 111.3
C72 C74 H74B 111.3
C75 C74 H74B 111.3
H74A C74 H74B 109.2
C76 C75 C74 105.03(15)
C76 C75 H75A 110.7
C74 C75 H75A 110.7
C76 C75 H75B 110.7
C74 C75 H75B 110.7
H75A C75 H75B 108.8
O52 C76 C73 111.56(15)
O52 C76 C75 107.16(16)
C73 C76 C75 102.14(16)
O52 C76 H76 111.8
C73 C76 H76 111.8
C75 C76 H76 111.8
C71 C77 H77A 109.5
C71 C77 H77B 109.5
H77A C77 H77B 109.5
C71 C77 H77C 109.5
H77A C77 H77C 109.5
H77B C77 H77C 109.5
O52 C78 H78A 109.5
O52 C78 H78B 109.5
H78A C78 H78B 109.5
O52 C78 H78C 109.5
H78A C78 H78C 109.5
H78B C78 H78C 109.5
C56 C79 C80 117.16(16)
C56 C79 H79A 108.0
C80 C79 H79A 108.0
C56 C79 H79B 108.0
C80 C79 H79B 108.0
H79A C79 H79B 107.3
C81 C80 C79 111.37(16)
C81 C80 H80A 109.4
C79 C80 H80A 109.4
C81 C80 H80B 109.4
C79 C80 H80B 109.4
H80A C80 H80B 108.0
C82 C81 C80 113.83(17)
C82 C81 H81A 108.8
C80 C81 H81A 108.8
C82 C81 H81B 108.8
C80 C81 H81B 108.8
H81A C81 H81B 107.7
C81 C82 C83 113.30(17)
C81 C82 H82A 108.9
C83 C82 H82A 108.9
C81 C82 H82B 108.9
C83 C82 H82B 108.9
H82A C82 H82B 107.7
C82 C83 C84 113.0(2)
C82 C83 H83A 109.0
C84 C83 H83A 109.0
C82 C83 H83B 109.0
C84 C83 H83B 109.0
H83A C83 H83B 107.8
C83 C84 H84A 109.5
C83 C84 H84B 109.5
H84A C84 H84B 109.5
C83 C84 H84C 109.5
H84A C84 H84C 109.5
H84B C84 H84C 109.5
C57 C85 C86 116.62(15)
C57 C85 H85A 108.1
C86 C85 H85A 108.1
C57 C85 H85B 108.1
C86 C85 H85B 108.1
H85A C85 H85B 107.3
C85 C86 C87 111.89(15)
C85 C86 H86A 109.2
C87 C86 H86A 109.2
C85 C86 H86B 109.2
C87 C86 H86B 109.2
H86A C86 H86B 107.9
C88 C87 C86 111.94(15)
C88 C87 H87A 109.2
C86 C87 H87A 109.2
C88 C87 H87B 109.2
C86 C87 H87B 109.2
H87A C87 H87B 107.9
C89 C88 C87 114.49(16)
C89 C88 H88A 108.6
C87 C88 H88A 108.6
C89 C88 H88B 108.6
C87 C88 H88B 108.6
H88A C88 H88B 107.6
C88 C89 C90 110.94(18)
C88 C89 H89A 109.5
C90 C89 H89A 109.5
C88 C89 H89B 109.5
C90 C89 H89B 109.5
H89A C89 H89B 108.0
C89 C90 H90A 109.5
C89 C90 H90B 109.5
H90A C90 H90B 109.5
C89 C90 H90C 109.5
H90A C90 H90C 109.5
H90B C90 H90C 109.5

loop_
_geom_bond_atom_site_label_1
_geom_bond_atom_site_label_2
_geom_bond_distance
O1 C18 1.423(3)
O1 C16 1.426(2)
O2 C28 1.424(3)
O2 C26 1.430(3)
O51 C66 1.418(3)
O51 C68 1.427(3)
O52 C78 1.422(3)
O52 C76 1.426(2)
N1 C4 1.390(2)
N1 C1 1.393(2)
N1 H1 0.86(3)
N2 C4 1.292(2)
N2 C9 1.399(2)
N3 C13 1.344(2)
N3 C9 1.352(2)
N4 C1 1.283(2)
N4 C19 1.402(2)
N5 C23 1.339(2)
N5 C19 1.349(2)
N51 C51 1.395(2)
N51 C54 1.396(2)
N51 H51 0.76(3)
N52 C54 1.279(2)
N52 C59 1.402(2)
N53 C63 1.341(2)
N53 C59 1.349(3)
N54 C51 1.290(3)
N54 C69 1.394(2)
N55 C73 1.338(2)
N55 C69 1.352(2)
C1 C2 1.473(2)
C2 C5 1.384(2)
C2 C3 1.388(3)
C3 C8 1.388(2)
C3 C4 1.468(2)
C5 C6 1.388(2)
C5 H5 0.9500
C6 C7 1.423(3)
C6 C29 1.509(2)
C7 C8 1.400(2)
C7 C35 1.503(2)
C8 H8 0.9500
C9 C10 1.402(3)
C10 C11 1.388(2)
C10 H10 0.9500
C11 C12 1.397(3)
C11 C17 1.502(3)
C12 C13 1.388(3)
C12 C14 1.502(3)
C13 C16 1.518(3)
C14 C15 1.536(3)
C14 H14A 0.9900
C14 H14B 0.9900
C15 C16 1.536(3)
C15 H15A 0.9900
C15 H15B 0.9900
C16 H16 1.0000
C17 H17A 0.9800
C17 H17B 0.9800
C17 H17C 0.9800
C18 H18A 0.9800
C18 H18B 0.9800
C18 H18C 0.9800
C19 C20 1.410(3)
C20 C21 1.389(3)
C20 H20 0.9500
C21 C22 1.395(3)
C21 C27 1.504(3)
C22 C23 1.389(3)
C22 C24 1.511(3)
C23 C26 1.512(3)
C24 C25 1.539(4)
C24 H24A 0.9900
C24 H24B 0.9900
C25 C26 1.528(3)
C25 H25A 0.9900
C25 H25B 0.9900
C26 H26 1.0000
C27 H27A 0.9800
C27 H27B 0.9800
C27 H27C 0.9800
C28 H28A 0.9800
C28 H28B 0.9800
C28 H28C 0.9800
C29 C30 1.538(3)
C29 H29A 0.9900
C29 H29B 0.9900
C30 C31 1.526(3)
C30 H30A 0.9900
C30 H30B 0.9900
C31 C32 1.522(3)
C31 H31A 0.9900
C31 H31B 0.9900
C32 C33 1.528(3)
C32 H32A 0.9900
C32 H32B 0.9900
C33 C34 1.519(4)
C33 H33A 0.9900
C33 H33B 0.9900
C34 H34A 0.9800
C34 H34B 0.9800
C34 H34C 0.9800
C35 C36 1.525(3)
C35 H35A 0.9900
C35 H35B 0.9900
C36 C37 1.529(3)
C36 H36A 0.9900
C36 H36B 0.9900
C37 C38 1.518(3)
C37 H37A 0.9900
C37 H37B 0.9900
C38 C39 1.526(3)
C38 H38A 0.9900
C38 H38B 0.9900
C39 C40 1.523(3)
C39 H39A 0.9900
C39 H39B 0.9900
C40 H40A 0.9800
C40 H40B 0.9800
C40 H40C 0.9800
C51 C52 1.467(2)
C52 C53 1.385(3)
C52 C55 1.390(2)
C53 C58 1.385(3)
C53 C54 1.474(2)
C55 C56 1.392(3)
C55 H55 0.9500
C56 C57 1.430(3)
C56 C79 1.508(2)
C57 C58 1.395(2)
C57 C85 1.506(2)
C58 H58 0.9500
C59 C60 1.403(3)
C60 C61 1.387(3)
C60 H60 0.9500
C61 C62 1.390(3)
C61 C67 1.504(3)
C62 C63 1.395(3)
C62 C64 1.510(3)
C63 C66 1.511(3)
C64 C65 1.542(3)
C64 H64A 0.9900
C64 H64B 0.9900
C65 C66 1.535(3)
C65 H65A 0.9900
C65 H65B 0.9900
C66 H66 1.0000
C67 H67A 0.9800
C67 H67B 0.9800
C67 H67C 0.9800
C68 H68A 0.9800
C68 H68B 0.9800
C68 H68C 0.9800
C69 C70 1.406(3)
C70 C71 1.391(3)
C70 H70 0.9500
C71 C72 1.394(3)
C71 C77 1.506(3)
C72 C73 1.392(3)
C72 C74 1.506(3)
C73 C76 1.511(3)
C74 C75 1.547(3)
C74 H74A 0.9900
C74 H74B 0.9900
C75 C76 1.529(3)
C75 H75A 0.9900
C75 H75B 0.9900
C76 H76 1.0000
C77 H77A 0.9800
C77 H77B 0.9800
C77 H77C 0.9800
C78 H78A 0.9800
C78 H78B 0.9800
C78 H78C 0.9800
C79 C80 1.527(3)
C79 H79A 0.9900
C79 H79B 0.9900
C80 C81 1.522(3)
C80 H80A 0.9900
C80 H80B 0.9900
C81 C82 1.520(3)
C81 H81A 0.9900
C81 H81B 0.9900
C82 C83 1.522(3)
C82 H82A 0.9900
C82 H82B 0.9900
C83 C84 1.524(3)
C83 H83A 0.9900
C83 H83B 0.9900
C84 H84A 0.9800
C84 H84B 0.9800
C84 H84C 0.9800
C85 C86 1.521(3)
C85 H85A 0.9900
C85 H85B 0.9900
C86 C87 1.524(3)
C86 H86A 0.9900
C86 H86B 0.9900
C87 C88 1.520(3)
C87 H87A 0.9900
C87 H87B 0.9900
C88 C89 1.518(3)
C88 H88A 0.9900
C88 H88B 0.9900
C89 C90 1.523(3)
C89 H89A 0.9900
C89 H89B 0.9900
C90 H90A 0.9800
C90 H90B 0.9800
C90 H90C 0.9800

loop_
_geom_torsion_atom_site_label_1
_geom_torsion_atom_site_label_2
_geom_torsion_atom_site_label_3
_geom_torsion_atom_site_label_4
_geom_torsion
C19 N4 C1 N1 -7.0(3)
C19 N4 C1 C2 171.44(16)
C4 N1 C1 N4 177.20(18)
C4 N1 C1 C2 -1.41(19)
N4 C1 C2 C5 -0.4(3)
N1 C1 C2 C5 178.37(18)
N4 C1 C2 C3 -177.89(17)
N1 C1 C2 C3 0.84(19)
C5 C2 C3 C8 1.6(3)
C1 C2 C3 C8 179.38(16)
C5 C2 C3 C4 -177.83(16)
C1 C2 C3 C4 -0.01(19)
C9 N2 C4 N1 -5.6(3)
C9 N2 C4 C3 178.49(16)
C1 N1 C4 N2 -175.03(19)
C1 N1 C4 C3 1.41(19)
C2 C3 C4 N2 175.90(17)
C8 C3 C4 N2 -3.4(3)
C2 C3 C4 N1 -0.82(19)
C8 C3 C4 N1 179.86(18)
C3 C2 C5 C6 -0.2(3)
C1 C2 C5 C6 -177.48(17)
C2 C5 C6 C7 -1.8(3)
C2 C5 C6 C29 176.71(16)
C5 C6 C7 C8 2.4(2)
C29 C6 C7 C8 -175.99(16)
C5 C6 C7 C35 -175.86(16)
C29 C6 C7 C35 5.7(2)
C2 C3 C8 C7 -0.9(3)
C4 C3 C8 C7 178.37(17)
C6 C7 C8 C3 -1.1(2)
C35 C7 C8 C3 177.15(17)
C13 N3 C9 N2 -173.54(16)
C13 N3 C9 C10 3.5(3)
C4 N2 C9 N3 -20.0(3)
C4 N2 C9 C10 162.82(18)
N3 C9 C10 C11 -1.5(3)
N2 C9 C10 C11 175.66(17)
C9 C10 C11 C12 -1.7(3)
C9 C10 C11 C17 -179.8(2)
C10 C11 C12 C13 2.8(3)
C17 C11 C12 C13 -179.14(19)
C10 C11 C12 C14 -178.0(2)
C17 C11 C12 C14 0.1(3)
C9 N3 C13 C12 -2.3(3)
C9 N3 C13 C16 177.69(17)
C11 C12 C13 N3 -0.8(3)
C14 C12 C13 N3 179.83(18)
C11 C12 C13 C16 179.16(17)
C14 C12 C13 C16 -0.2(2)
C13 C12 C14 C15 -12.5(2)
C11 C12 C14 C15 168.2(2)
C12 C14 C15 C16 20.1(2)
C18 O1 C16 C13 92.9(2)
C18 O1 C16 C15 -152.14(17)
N3 C13 C16 O1 -48.9(2)
C12 C13 C16 O1 131.07(18)
N3 C13 C16 C15 -167.21(17)
C12 C13 C16 C15 12.8(2)
C14 C15 C16 O1 -142.52(17)
C14 C15 C16 C13 -20.1(2)
C23 N5 C19 N4 -171.72(17)
C23 N5 C19 C20 3.4(3)
C1 N4 C19 N5 -2.5(3)
C1 N4 C19 C20 -177.95(17)
N5 C19 C20 C21 -2.3(3)
N4 C19 C20 C21 173.05(18)
C19 C20 C21 C22 -0.1(3)
C19 C20 C21 C27 -177.95(19)
C20 C21 C22 C23 1.1(3)
C27 C21 C22 C23 179.0(2)
C20 C21 C22 C24 -176.2(2)
C27 C21 C22 C24 1.7(4)
C19 N5 C23 C22 -2.3(3)
C19 N5 C23 C26 172.01(18)
C21 C22 C23 N5 0.1(3)
C24 C22 C23 N5 177.91(19)
C21 C22 C23 C26 -174.84(19)
C24 C22 C23 C26 3.0(2)
C23 C22 C24 C25 12.8(2)
C21 C22 C24 C25 -169.7(2)
C22 C24 C25 C26 -23.4(3)
C28 O2 C26 C23 76.9(2)
C28 O2 C26 C25 -170.89(19)
N5 C23 C26 O2 -76.6(2)
C22 C23 C26 O2 98.5(2)
N5 C23 C26 C25 167.4(2)
C22 C23 C26 C25 -17.5(2)
C24 C25 C26 O2 -93.0(2)
C24 C25 C26 C23 24.9(2)
C5 C6 C29 C30 -97.4(2)
C7 C6 C29 C30 81.0(2)
C6 C29 C30 C31 173.45(16)
C29 C30 C31 C32 61.0(2)
C30 C31 C32 C33 171.39(18)
C31 C32 C33 C34 172.7(2)
C8 C7 C35 C36 1.8(2)
C6 C7 C35 C36 -179.97(15)
C7 C35 C36 C37 -178.83(15)
C35 C36 C37 C38 -178.93(15)
C36 C37 C38 C39 -179.75(16)
C37 C38 C39 C40 179.76(17)
C69 N54 C51 N51 2.2(3)
C69 N54 C51 C52 -176.14(16)
C54 N51 C51 N54 -179.18(18)
C54 N51 C51 C52 -0.64(19)
N54 C51 C52 C53 178.34(16)
N51 C51 C52 C53 -0.33(19)
N54 C51 C52 C55 0.6(3)
N51 C51 C52 C55 -178.03(18)
C55 C52 C53 C58 -0.9(3)
C51 C52 C53 C58 -178.80(16)
C55 C52 C53 C54 179.06(16)
C51 C52 C53 C54 1.11(19)
C59 N52 C54 N51 -5.3(3)
C59 N52 C54 C53 177.79(17)
C51 N51 C54 N52 -176.06(18)
C51 N51 C54 C53 1.30(19)
C58 C53 C54 N52 -4.0(3)
C52 C53 C54 N52 176.07(17)
C58 C53 C54 N51 178.43(18)
C52 C53 C54 N51 -1.47(19)
C53 C52 C55 C56 -1.1(3)
C51 C52 C55 C56 176.39(17)
C52 C55 C56 C57 2.0(3)
C52 C55 C56 C79 -175.77(16)
C55 C56 C57 C58 -1.1(3)
C79 C56 C57 C58 176.71(16)
C55 C56 C57 C85 177.70(16)
C79 C56 C57 C85 -4.5(2)
C52 C53 C58 C57 1.7(3)
C54 C53 C58 C57 -178.15(17)
C56 C57 C58 C53 -0.8(2)
C85 C57 C58 C53 -179.54(16)
C63 N53 C59 N52 -173.19(16)
C63 N53 C59 C60 3.9(3)
C54 N52 C59 N53 -38.9(3)
C54 N52 C59 C60 143.87(19)
N53 C59 C60 C61 -0.2(3)
N52 C59 C60 C61 176.93(17)
C59 C60 C61 C62 -3.7(3)
C59 C60 C61 C67 176.95(19)
C60 C61 C62 C63 3.7(3)
C67 C61 C62 C63 -176.88(19)
C60 C61 C62 C64 -175.2(2)
C67 C61 C62 C64 4.2(3)
C59 N53 C63 C62 -3.8(3)
C59 N53 C63 C66 176.22(17)
C61 C62 C63 N53 0.0(3)
C64 C62 C63 N53 179.10(18)
C61 C62 C63 C66 179.97(17)
C64 C62 C63 C66 -0.9(2)
C61 C62 C64 C65 164.5(2)
C63 C62 C64 C65 -14.5(2)
C62 C64 C65 C66 23.9(2)
C68 O51 C66 C63 86.0(2)
C68 O51 C66 C65 -159.02(18)
N53 C63 C66 O51 -45.2(2)
C62 C63 C66 O51 134.80(17)
N53 C63 C66 C65 -164.07(17)
C62 C63 C66 C65 16.0(2)
C64 C65 C66 O51 -146.17(17)
C64 C65 C66 C63 -24.3(2)
C73 N55 C69 N54 178.68(16)
C73 N55 C69 C70 -0.9(2)
C51 N54 C69 N55 0.8(3)
C51 N54 C69 C70 -179.65(16)
N55 C69 C70 C71 1.5(3)
N54 C69 C70 C71 -178.08(16)
C69 C70 C71 C72 -1.0(3)
C69 C70 C71 C77 178.69(17)
C70 C71 C72 C73 0.0(3)
C77 C71 C72 C73 -179.68(17)
C70 C71 C72 C74 -179.67(18)
C77 C71 C72 C74 0.7(3)
C69 N55 C73 C72 -0.2(3)
C69 N55 C73 C76 177.30(17)
C71 C72 C73 N55 0.6(3)
C74 C72 C73 N55 -179.66(17)
C71 C72 C73 C76 -177.14(16)
C74 C72 C73 C76 2.6(2)
C73 C72 C74 C75 16.6(2)
C71 C72 C74 C75 -163.75(19)
C72 C74 C75 C76 -28.92(19)
C78 O52 C76 C73 72.5(2)
C78 O52 C76 C75 -176.47(16)
N55 C73 C76 O52 -84.4(2)
C72 C73 C76 O52 93.38(19)
N55 C73 C76 C75 161.42(18)
C72 C73 C76 C75 -20.8(2)
C74 C75 C76 O52 -87.19(18)
C74 C75 C76 C73 30.19(19)
C55 C56 C79 C80 -8.3(3)
C57 C56 C79 C80 173.89(16)
C56 C79 C80 C81 171.31(16)
C79 C80 C81 C82 168.55(16)
C80 C81 C82 C83 179.18(17)
C81 C82 C83 C84 176.43(19)
C58 C57 C85 C86 -1.9(2)
C56 C57 C85 C86 179.29(15)
C57 C85 C86 C87 178.34(15)
C85 C86 C87 C88 177.60(15)
C86 C87 C88 C89 -178.11(16)
C87 C88 C89 C90 172.59(17)
